data_7229952
loop_
_publ_author_name
'Chen, Xin'
'Li, Duanxiu'
'Luo, Chun'
'Wang, Jinqiu'
'Deng, Zongwu'
'Zhang, Hailu'

_publ_section_title
;
 Cocrystals of zileuton with enhanced physical stability
;
_journal_issue 7
_journal_name_full CrystEngComm
_journal_page_first 990
_journal_paper_doi 10.1039/C7CE02150J
_journal_volume 20
_journal_year 2018
_chemical_formula_moiety 'C11 H12 N2 O2 S, C6 H6 N2 O'
_chemical_formula_sum 'C17 H18 N4 O3 S'
_chemical_formula_weight 358.41
_space_group_crystal_system triclinic
_space_group_IT_number 2
_space_group_name_Hall '-P 1'
_space_group_name_H-M_alt 'P -1'
_symmetry_space_group_name_Hall '-P 1'
_symmetry_space_group_name_H-M 'P -1'
_atom_sites_solution_hydrogens mixed
_atom_sites_solution_primary direct
_audit_creation_date 2017-05-17
_audit_creation_method
;
Olex2 1.2
(compiled 2017.03.28 svn.r3405 for OlexSys, GUI svn.r5337)
;
_audit_update_record
;
2017-12-05 deposited with the CCDC.
2018-01-11 downloaded from the CCDC.
;
_cell_angle_alpha 75.429(15)
_cell_angle_beta 74.117(15)
_cell_angle_gamma 79.223(16)
_cell_formula_units_Z 4
_cell_length_a 10.2301(19)
_cell_length_b 10.609(2)
_cell_length_c 17.283(3)
_cell_measurement_reflns_used 1028
_cell_measurement_temperature 213.50(10)
_cell_measurement_theta_max 73.7090
_cell_measurement_theta_min 4.3130
_cell_volume 1732.0(6)
_computing_cell_refinement
;
CrysAlisPro, Agilent Technologies,
Version 1.171.37.35 (release 13-08-2014 CrysAlis171 .NET)
(compiled Aug 13 2014,18:06:01)
;
_computing_data_collection
;
CrysAlisPro, Agilent Technologies,
Version 1.171.37.35 (release 13-08-2014 CrysAlis171 .NET)
(compiled Aug 13 2014,18:06:01)
;
_computing_data_reduction
;
CrysAlisPro, Agilent Technologies,
Version 1.171.37.35 (release 13-08-2014 CrysAlis171 .NET)
(compiled Aug 13 2014,18:06:01)
;
_computing_molecular_graphics 'Olex2 (Dolomanov et al., 2009)'
_computing_publication_material 'Olex2 (Dolomanov et al., 2009)'
_computing_structure_refinement 'XL (Sheldrick, 2008)'
_computing_structure_solution 'XS (Sheldrick, 2008)'
_diffrn_ambient_environment N~2~
_diffrn_ambient_temperature 213.50(10)
_diffrn_detector 'CCD plate'
_diffrn_detector_area_resol_mean 10.4471
_diffrn_detector_type Atlas
_diffrn_measured_fraction_theta_full 0.999
_diffrn_measured_fraction_theta_max 0.999
_diffrn_measurement_details
;
#__ type_ start__ end____ width___ exp.time_
  1 omega  -49.00   33.00   1.0000   10.0000
omega____ theta____ kappa____ phi______ frames
    -      -41.0093   37.0000 -180.0000 82

#__ type_ start__ end____ width___ exp.time_
  2 omega  -96.00    3.00   1.0000   10.0000
omega____ theta____ kappa____ phi______ frames
    -      -41.0093  125.0000   60.0000 99

#__ type_ start__ end____ width___ exp.time_
  3 omega  -69.00   32.00   1.0000   10.0000
omega____ theta____ kappa____ phi______ frames
    -      -41.0093   57.0000    0.0000 101

#__ type_ start__ end____ width___ exp.time_
  4 omega -111.00  -20.00   1.0000   10.0000
omega____ theta____ kappa____ phi______ frames
    -      -41.0093  -57.0000 -150.0000 91

#__ type_ start__ end____ width___ exp.time_
  5 omega  -43.00   15.00   1.0000   10.0000
omega____ theta____ kappa____ phi______ frames
    -      -41.0093   37.0000  120.0000 58

#__ type_ start__ end____ width___ exp.time_
  6 omega   42.00   97.00   1.0000   20.0000
omega____ theta____ kappa____ phi______ frames
    -      106.1771  -45.0000 -150.0000 55

#__ type_ start__ end____ width___ exp.time_
  7 omega   24.00   98.00   1.0000   20.0000
omega____ theta____ kappa____ phi______ frames
    -      106.1771  -94.0000  -30.0000 74

#__ type_ start__ end____ width___ exp.time_
  8 omega   35.00   92.00   1.0000   20.0000
omega____ theta____ kappa____ phi______ frames
    -      106.1771  -45.0000  120.0000 57

#__ type_ start__ end____ width___ exp.time_
  9 omega   54.00   99.00   1.0000   20.0000
omega____ theta____ kappa____ phi______ frames
    -      106.1771  -45.0000    0.0000 45

#__ type_ start__ end____ width___ exp.time_
 10 omega  105.00  176.00   1.0000   20.0000
omega____ theta____ kappa____ phi______ frames
    -      106.1771  125.0000    0.0000 71

#__ type_ start__ end____ width___ exp.time_
 11 omega   38.00  109.00   1.0000   20.0000
omega____ theta____ kappa____ phi______ frames
    -      106.1771  -94.0000  120.0000 71

#__ type_ start__ end____ width___ exp.time_
 12 omega   30.00   63.00   1.0000   20.0000
omega____ theta____ kappa____ phi______ frames
    -      106.1771  -30.0000  150.0000 33

#__ type_ start__ end____ width___ exp.time_
 13 omega   38.00  103.00   1.0000   20.0000
omega____ theta____ kappa____ phi______ frames
    -      106.1771  -94.0000   30.0000 65

#__ type_ start__ end____ width___ exp.time_
 14 omega   29.00  149.00   1.0000   20.0000
omega____ theta____ kappa____ phi______ frames
    -      106.1771  -15.0000  -30.0000 120

#__ type_ start__ end____ width___ exp.time_
 15 omega   87.00  120.00   1.0000   20.0000
omega____ theta____ kappa____ phi______ frames
    -      106.1771 -125.0000  -60.0000 33

#__ type_ start__ end____ width___ exp.time_
 16 omega   81.00  176.00   1.0000   20.0000
omega____ theta____ kappa____ phi______ frames
    -      106.1771   45.0000  150.0000 95

#__ type_ start__ end____ width___ exp.time_
 17 omega   39.00   65.00   1.0000   20.0000
omega____ theta____ kappa____ phi______ frames
    -      106.1771 -125.0000   30.0000 26

#__ type_ start__ end____ width___ exp.time_
 18 omega  118.00  152.00   1.0000   20.0000
omega____ theta____ kappa____ phi______ frames
    -      106.1771   30.0000  -90.0000 34
;
_diffrn_measurement_device 'four-circle diffractometer'
_diffrn_measurement_device_type 'Xcalibur, Atlas, Gemini'
_diffrn_measurement_method '\w scans'
_diffrn_orient_matrix_UB_11 0.0525039000
_diffrn_orient_matrix_UB_12 -0.1338924000
_diffrn_orient_matrix_UB_13 -0.0242645000
_diffrn_orient_matrix_UB_21 0.1409900000
_diffrn_orient_matrix_UB_22 0.0045906000
_diffrn_orient_matrix_UB_23 0.0143937000
_diffrn_orient_matrix_UB_31 -0.0477512000
_diffrn_orient_matrix_UB_32 -0.0702164000
_diffrn_orient_matrix_UB_33 0.0905422000
_diffrn_radiation_monochromator graphite
_diffrn_radiation_probe x-ray
_diffrn_radiation_type CuK\a
_diffrn_radiation_wavelength 1.54184
_diffrn_reflns_av_R_equivalents 0.1218
_diffrn_reflns_av_unetI/netI 0.1784
_diffrn_reflns_Laue_measured_fraction_full 0.999
_diffrn_reflns_Laue_measured_fraction_max 0.999
_diffrn_reflns_limit_h_max 12
_diffrn_reflns_limit_h_min -12
_diffrn_reflns_limit_k_max 11
_diffrn_reflns_limit_k_min -12
_diffrn_reflns_limit_l_max 20
_diffrn_reflns_limit_l_min -20
_diffrn_reflns_number 12307
_diffrn_reflns_point_group_measured_fraction_full 0.999
_diffrn_reflns_point_group_measured_fraction_max 0.999
_diffrn_reflns_theta_full 67.074
_diffrn_reflns_theta_max 67.074
_diffrn_reflns_theta_min 4.341
_diffrn_source 'Enhance (Cu) X-ray Source'
_exptl_absorpt_coefficient_mu 1.874
_exptl_absorpt_correction_T_max 1.00000
_exptl_absorpt_correction_T_min 0.79490
_exptl_absorpt_correction_type multi-scan
_exptl_absorpt_process_details
;
CrysAlisPro, Agilent Technologies,
Version 1.171.37.35 (release 13-08-2014 CrysAlis171 .NET)
(compiled Aug 13 2014,18:06:01)
Empirical absorption correction using spherical harmonics,
 implemented in SCALE3 ABSPACK scaling algorithm.
Empirical absorption correction using spherical harmonics,
 implemented in SCALE3 ABSPACK scaling algorithm.
;
_exptl_crystal_colour 'clear light colourless'
_exptl_crystal_density_diffrn 1.375
_exptl_crystal_description block
_exptl_crystal_F_000 752
_exptl_crystal_size_max 0.2
_exptl_crystal_size_mid 0.1
_exptl_crystal_size_min 0.06
_refine_diff_density_max 0.550
_refine_diff_density_min -0.433
_refine_diff_density_rms 0.078
_refine_ls_extinction_method none
_refine_ls_goodness_of_fit_ref 1.053
_refine_ls_hydrogen_treatment mixed
_refine_ls_matrix_type full
_refine_ls_number_parameters 459
_refine_ls_number_reflns 6186
_refine_ls_number_restraints 0
_refine_ls_restrained_S_all 1.053
_refine_ls_R_factor_all 0.1749
_refine_ls_R_factor_gt 0.0802
_refine_ls_shift/su_max 0.000
_refine_ls_shift/su_mean 0.000
_refine_ls_structure_factor_coef Fsqd
_refine_ls_weighting_details 'w=1/[\s^2^(Fo^2^)] where P=(Fo^2^+2Fc^2^)/3'
_refine_ls_weighting_scheme calc
_refine_ls_wR_factor_gt 0.1333
_refine_ls_wR_factor_ref 0.1934
_reflns_Friedel_coverage 0.000
_reflns_number_gt 2579
_reflns_number_total 6186
_reflns_threshold_expression 'I > 2\s(I)'
_cod_data_source_file c7ce02150j2.cif
_cod_data_source_block 20170516nami2
_cod_depositor_comments 'Adding full bibliography for 7229950--7229953.cif.'
_cod_database_code 7229952
_shelx_shelxl_version_number 2014/7
_chemical_oxdiff_usercomment CHNOS
_shelx_space_group_comment
;
The symmetry employed for this shelxl refinement is uniquely defined
by the following loop, which should always be used as a source of
symmetry information in preference to the above space-group names.
They are only intended as comments.
;
_reflns_odcompleteness_completeness 99.92
_reflns_odcompleteness_iscentric 1
_reflns_odcompleteness_theta 66.97
_olex2_refinement_description
;
1. Fixed Uiso
 At 1.2 times of:
  All C(H) groups, All N(H,H) groups
 At 1.5 times of:
  All C(H,H,H) groups, All O(H) groups
2.a Ternary CH refined with riding coordinates:
 C9(H9), C20(H20)
2.b Aromatic/amide H refined with riding coordinates:
 C2(H2), C3(H3), C4(H4), C5(H5), C7(H7), C13(H13), C14(H14), C15(H15),
 C16(H16), C18(H18), C25(H25), C26(H26), C27(H27), C28(H28), C31(H31), C32(H32),
  C33(H33), C34(H34)
2.c X=CH2 refined with riding coordinates:
 N2(H2A,H2B), N4(H4A,H4B), N6(H6A,H6B), N8(H8A,H8B)
2.d Idealised Me refined as rotating group:
 C10(H10A,H10B,H10C), C21(H21A,H21B,H21C)
;
_olex2_submission_special_instructions 'No special instructions were received'

loop_
_space_group_symop_operation_xyz
'x, y, z'
'-x, -y, -z'

loop_
_atom_site_label
_atom_site_type_symbol
_atom_site_fract_x
_atom_site_fract_y
_atom_site_fract_z
_atom_site_U_iso_or_equiv
_atom_site_adp_type
_atom_site_occupancy
_atom_site_site_symmetry_order
_atom_site_calc_flag
_atom_site_refinement_flags_posn
S1 S 0.64024(18) 0.53882(16) 0.22556(11) 0.0417(4) Uani 1 1 d .
S2 S 0.0601(2) 0.4840(2) 0.26689(13) 0.0604(6) Uani 1 1 d .
O1 O 0.5705(5) 0.8195(5) 0.2352(3) 0.0387(11) Uani 1 1 d .
H1 H 0.535(8) 0.876(8) 0.256(5) 0.058 Uiso 1 1 d R
O2 O 0.3838(4) 0.9017(4) 0.0838(3) 0.0400(11) Uani 1 1 d .
O3 O 0.0821(5) 0.8283(4) 0.2326(3) 0.0370(10) Uani 1 1 d .
H3A H 0.083(7) 0.916(7) 0.250(4) 0.056 Uiso 1 1 d R
O4 O -0.1208(4) 0.9163(4) 0.0889(3) 0.0415(11) Uani 1 1 d .
O5 O 0.6982(5) 0.3725(5) 0.4623(3) 0.0481(12) Uani 1 1 d .
O6 O 0.1998(5) 0.3609(5) 0.4666(3) 0.0463(12) Uani 1 1 d .
C1 C 0.6761(7) 0.4233(6) 0.1643(4) 0.0414(16) Uani 1 1 d .
C2 C 0.7951(7) 0.3326(7) 0.1535(4) 0.0493(18) Uani 1 1 d .
H2 H 0.8637 0.3267 0.1815 0.059 Uiso 1 1 calc R
C3 C 0.8061(9) 0.2534(7) 0.1002(5) 0.068(3) Uani 1 1 d .
H3 H 0.8847 0.1918 0.0913 0.081 Uiso 1 1 calc R
C4 C 0.7045(9) 0.2608(8) 0.0584(5) 0.062(2) Uani 1 1 d .
H4 H 0.7167 0.2050 0.0218 0.075 Uiso 1 1 calc R
C5 C 0.5889(8) 0.3471(7) 0.0699(4) 0.053(2) Uani 1 1 d .
H5 H 0.5201 0.3504 0.0425 0.064 Uiso 1 1 calc R
C6 C 0.5735(7) 0.4324(7) 0.1238(4) 0.0403(16) Uani 1 1 d .
C7 C 0.4653(7) 0.5323(7) 0.1448(4) 0.0404(16) Uani 1 1 d .
H7 H 0.3865 0.5510 0.1239 0.048 Uiso 1 1 calc R
C8 C 0.4847(6) 0.5977(6) 0.1970(4) 0.0352(14) Uani 1 1 d .
C9 C 0.3901(6) 0.7113(6) 0.2290(4) 0.0343(14) Uani 1 1 d .
H9 H 0.3095 0.7278 0.2049 0.041 Uiso 1 1 calc R
C10 C 0.3370(7) 0.6812(7) 0.3232(4) 0.0464(18) Uani 1 1 d .
H10A H 0.2884 0.6048 0.3402 0.070 Uiso 1 1 calc GR
H10B H 0.2754 0.7560 0.3400 0.070 Uiso 1 1 calc GR
H10C H 0.4137 0.6638 0.3488 0.070 Uiso 1 1 calc GR
C11 C 0.4720(6) 0.8973(6) 0.1193(4) 0.0310(13) Uani 1 1 d .
C12 C 0.1377(8) 0.3998(8) 0.1877(5) 0.0514(19) Uani 1 1 d .
C13 C 0.2145(9) 0.2768(8) 0.1947(6) 0.075(3) Uani 1 1 d .
H13 H 0.2338 0.2307 0.2452 0.090 Uiso 1 1 calc R
C14 C 0.2614(9) 0.2246(9) 0.1258(7) 0.084(3) Uani 1 1 d .
H14 H 0.3115 0.1403 0.1292 0.101 Uiso 1 1 calc R
C15 C 0.2353(9) 0.2960(10) 0.0505(6) 0.078(3) Uani 1 1 d .
H15 H 0.2705 0.2595 0.0035 0.094 Uiso 1 1 calc R
C16 C 0.1602(9) 0.4169(8) 0.0435(5) 0.063(2) Uani 1 1 d .
H16 H 0.1436 0.4629 -0.0077 0.076 Uiso 1 1 calc R
C17 C 0.1073(8) 0.4729(7) 0.1138(4) 0.0446(17) Uani 1 1 d .
C18 C 0.0196(7) 0.5953(6) 0.1195(4) 0.0379(15) Uani 1 1 d .
H18 H -0.0101 0.6546 0.0754 0.045 Uiso 1 1 calc R
C19 C -0.0148(6) 0.6128(6) 0.2017(4) 0.0338(14) Uani 1 1 d .
C20 C -0.1098(7) 0.7282(6) 0.2329(4) 0.0341(14) Uani 1 1 d .
H20 H -0.1895 0.7459 0.2080 0.041 Uiso 1 1 calc R
C21 C -0.1650(7) 0.7039(7) 0.3270(4) 0.0460(18) Uani 1 1 d .
H21A H -0.2141 0.6277 0.3455 0.069 Uiso 1 1 calc GR
H21B H -0.2265 0.7802 0.3416 0.069 Uiso 1 1 calc GR
H21C H -0.0891 0.6883 0.3531 0.069 Uiso 1 1 calc GR
C22 C -0.0254(7) 0.9092(6) 0.1206(4) 0.0335(14) Uani 1 1 d .
C23 C 0.8200(7) 0.3324(6) 0.4537(4) 0.0370(15) Uani 1 1 d .
C24 C 0.8851(7) 0.2184(7) 0.4118(4) 0.0393(15) Uani 1 1 d .
C25 C 1.0090(9) 0.1452(9) 0.4209(6) 0.073(3) Uani 1 1 d .
H25 H 1.0574 0.1634 0.4550 0.088 Uiso 1 1 calc R
C26 C 1.0601(10) 0.0452(10) 0.3789(6) 0.084(3) Uani 1 1 d .
H26 H 1.1473 0.0001 0.3822 0.101 Uiso 1 1 calc R
C27 C 0.8741(9) 0.0801(9) 0.3272(5) 0.062(2) Uani 1 1 d .
H27 H 0.8272 0.0582 0.2935 0.075 Uiso 1 1 calc R
C28 C 0.8120(9) 0.1843(8) 0.3652(5) 0.060(2) Uani 1 1 d .
H28 H 0.7255 0.2289 0.3596 0.072 Uiso 1 1 calc R
C29 C 0.3259(7) 0.3267(6) 0.4519(4) 0.0360(15) Uani 1 1 d .
C30 C 0.3858(6) 0.2145(6) 0.4098(4) 0.0320(13) Uani 1 1 d .
C31 C 0.3637(8) 0.0863(7) 0.4511(4) 0.0500(19) Uani 1 1 d .
H31 H 0.3127 0.0689 0.5060 0.060 Uiso 1 1 calc R
C32 C 0.4177(9) -0.0136(8) 0.4101(5) 0.061(2) Uani 1 1 d .
H32 H 0.4034 -0.0996 0.4388 0.073 Uiso 1 1 calc R
C33 C 0.5071(9) 0.1279(8) 0.2933(5) 0.059(2) Uani 1 1 d .
H33 H 0.5552 0.1429 0.2378 0.071 Uiso 1 1 calc R
C34 C 0.4598(8) 0.2346(7) 0.3291(4) 0.0507(19) Uani 1 1 d .
H34 H 0.4775 0.3194 0.2992 0.061 Uiso 1 1 calc R
N1 N 0.4529(5) 0.8341(5) 0.2042(3) 0.0341(12) Uani 1 1 d .
N2 N 0.5863(5) 0.9531(5) 0.0859(3) 0.0418(14) Uani 1 1 d .
H2A H 0.6017 0.9965 0.0350 0.050 Uiso 1 1 calc R
H2B H 0.6457 0.9462 0.1149 0.050 Uiso 1 1 calc R
N3 N -0.0408(5) 0.8474(5) 0.2056(3) 0.0320(12) Uani 1 1 d .
N4 N 0.0902(5) 0.9624(5) 0.0853(3) 0.0395(13) Uani 1 1 d .
H4A H 0.1034 1.0072 0.0348 0.047 Uiso 1 1 calc R
H4B H 0.1527 0.9522 0.1126 0.047 Uiso 1 1 calc R
N5 N 0.9920(7) 0.0090(6) 0.3338(4) 0.0523(16) Uani 1 1 d .
N6 N 0.9041(5) 0.3839(6) 0.4810(3) 0.0400(13) Uani 1 1 d .
H6A H 0.8725 0.4488 0.5061 0.048 Uiso 1 1 calc R
H6B H 0.9904 0.3525 0.4737 0.048 Uiso 1 1 calc R
N7 N 0.4893(7) 0.0039(6) 0.3321(4) 0.0520(16) Uani 1 1 d .
N8 N 0.4103(6) 0.3887(5) 0.4687(3) 0.0427(14) Uani 1 1 d .
H8A H 0.3790 0.4567 0.4909 0.051 Uiso 1 1 calc R
H8B H 0.4978 0.3620 0.4576 0.051 Uiso 1 1 calc R

loop_
_atom_site_aniso_label
_atom_site_aniso_U_11
_atom_site_aniso_U_22
_atom_site_aniso_U_33
_atom_site_aniso_U_23
_atom_site_aniso_U_13
_atom_site_aniso_U_12
S1 0.0420(9) 0.0311(9) 0.0551(10) -0.0144(7) -0.0161(8) 0.0022(7)
S2 0.0745(15) 0.0465(11) 0.0560(12) -0.0085(9) -0.0215(11) 0.0085(10)
O1 0.040(3) 0.039(3) 0.038(3) -0.012(2) -0.011(2) 0.002(2)
O2 0.034(3) 0.043(3) 0.040(2) 0.002(2) -0.012(2) -0.008(2)
O3 0.040(3) 0.036(3) 0.039(2) -0.010(2) -0.018(2) 0.002(2)
O4 0.034(3) 0.045(3) 0.041(3) 0.005(2) -0.014(2) -0.005(2)
O5 0.033(3) 0.055(3) 0.063(3) -0.030(3) -0.012(2) 0.002(2)
O6 0.037(3) 0.051(3) 0.060(3) -0.030(2) -0.010(2) -0.001(2)
C1 0.048(4) 0.025(3) 0.044(4) -0.010(3) 0.004(3) -0.006(3)
C2 0.043(4) 0.035(4) 0.062(5) -0.010(3) 0.000(4) -0.006(3)
C3 0.070(6) 0.030(4) 0.080(6) -0.013(4) 0.019(5) -0.004(4)
C4 0.071(6) 0.057(5) 0.060(5) -0.035(4) 0.010(4) -0.015(4)
C5 0.064(5) 0.045(5) 0.051(4) -0.017(3) 0.000(4) -0.019(4)
C6 0.049(4) 0.036(4) 0.036(4) -0.013(3) -0.007(3) -0.004(3)
C7 0.040(4) 0.044(4) 0.037(4) -0.005(3) -0.011(3) -0.008(3)
C8 0.029(3) 0.029(3) 0.045(4) -0.003(3) -0.010(3) -0.002(3)
C9 0.031(3) 0.032(3) 0.034(3) 0.001(3) -0.006(3) -0.004(3)
C10 0.039(4) 0.057(5) 0.036(4) -0.008(3) -0.002(3) -0.004(3)
C11 0.031(3) 0.023(3) 0.034(3) -0.008(2) -0.005(3) 0.004(3)
C12 0.055(5) 0.047(5) 0.058(5) -0.024(4) -0.017(4) 0.002(4)
C13 0.078(7) 0.042(5) 0.108(8) -0.017(5) -0.035(6) 0.006(5)
C14 0.064(6) 0.044(5) 0.147(10) -0.046(6) -0.020(6) 0.019(5)
C15 0.069(6) 0.066(7) 0.100(8) -0.048(6) 0.003(6) -0.003(5)
C16 0.074(6) 0.060(6) 0.059(5) -0.035(4) -0.001(4) -0.008(5)
C17 0.049(4) 0.041(4) 0.043(4) -0.012(3) -0.005(3) -0.006(3)
C18 0.045(4) 0.035(4) 0.033(3) -0.010(3) -0.005(3) -0.004(3)
C19 0.035(4) 0.028(3) 0.039(4) -0.005(3) -0.011(3) -0.004(3)
C20 0.036(3) 0.033(3) 0.032(3) -0.006(3) -0.006(3) -0.005(3)
C21 0.054(5) 0.047(4) 0.032(4) -0.006(3) -0.003(3) -0.007(4)
C22 0.042(4) 0.020(3) 0.035(3) -0.005(2) -0.007(3) 0.002(3)
C23 0.042(4) 0.035(4) 0.033(3) -0.007(3) -0.005(3) -0.009(3)
C24 0.040(4) 0.034(4) 0.044(4) -0.012(3) -0.011(3) 0.000(3)
C25 0.081(7) 0.065(6) 0.103(7) -0.051(5) -0.052(6) 0.010(5)
C26 0.071(6) 0.082(7) 0.133(9) -0.070(7) -0.055(6) 0.022(5)
C27 0.070(6) 0.063(6) 0.066(5) -0.030(4) -0.028(5) 0.003(5)
C28 0.064(5) 0.050(5) 0.075(6) -0.030(4) -0.024(5) 0.004(4)
C29 0.038(4) 0.035(4) 0.036(3) -0.010(3) -0.009(3) -0.002(3)
C30 0.030(3) 0.033(3) 0.034(3) -0.015(3) -0.007(3) 0.003(3)
C31 0.063(5) 0.042(4) 0.043(4) -0.014(3) -0.004(4) -0.005(4)
C32 0.077(6) 0.037(4) 0.071(6) -0.014(4) -0.025(5) 0.004(4)
C33 0.070(6) 0.053(5) 0.050(5) -0.027(4) 0.005(4) -0.007(4)
C34 0.058(5) 0.039(4) 0.054(4) -0.010(3) -0.003(4) -0.017(4)
N1 0.034(3) 0.035(3) 0.032(3) -0.009(2) -0.010(2) 0.002(2)
N2 0.039(3) 0.049(4) 0.035(3) 0.004(3) -0.010(2) -0.014(3)
N3 0.027(3) 0.034(3) 0.033(3) -0.008(2) -0.007(2) 0.001(2)
N4 0.037(3) 0.040(3) 0.040(3) 0.000(2) -0.016(3) -0.002(3)
N5 0.057(4) 0.044(4) 0.062(4) -0.027(3) -0.020(3) 0.006(3)
N6 0.028(3) 0.050(4) 0.046(3) -0.028(3) -0.001(2) -0.004(2)
N7 0.054(4) 0.054(4) 0.056(4) -0.032(3) -0.016(3) 0.007(3)
N8 0.033(3) 0.043(3) 0.054(4) -0.024(3) -0.006(3) 0.002(3)

loop_
_atom_type_symbol
_atom_type_description
_atom_type_scat_dispersion_real
_atom_type_scat_dispersion_imag
_atom_type_scat_source
C C 0.0181 0.0091 'International Tables Vol C Tables 4.2.6.8 and 6.1.1.4'
H H 0.0000 0.0000 'International Tables Vol C Tables 4.2.6.8 and 6.1.1.4'
N N 0.0311 0.0180 'International Tables Vol C Tables 4.2.6.8 and 6.1.1.4'
O O 0.0492 0.0322 'International Tables Vol C Tables 4.2.6.8 and 6.1.1.4'
S S 0.3331 0.5567 'International Tables Vol C Tables 4.2.6.8 and 6.1.1.4'

loop_
_geom_angle_atom_site_label_1
_geom_angle_atom_site_label_2
_geom_angle_atom_site_label_3
_geom_angle
C1 S1 C8 90.4(3)
C19 S2 C12 92.5(3)
C2 C1 S1 125.5(6)
C6 C1 S1 112.1(5)
C6 C1 C2 122.4(7)
C3 C2 C1 116.5(8)
C2 C3 C4 122.4(8)
C5 C4 C3 121.0(7)
C4 C5 C6 118.7(8)
C1 C6 C5 119.0(7)
C1 C6 C7 111.2(6)
C5 C6 C7 129.8(7)
C8 C7 C6 114.5(6)
C7 C8 S1 111.9(5)
C7 C8 C9 126.9(6)
C9 C8 S1 121.2(5)
C8 C9 C10 113.0(5)
N1 C9 C8 113.3(5)
N1 C9 C10 108.4(5)
O2 C11 N1 119.5(6)
O2 C11 N2 124.7(6)
N2 C11 N1 115.7(5)
C13 C12 S2 126.9(7)
C13 C12 C17 123.2(8)
C17 C12 S2 109.9(6)
C14 C13 C12 118.1(9)
C13 C14 C15 120.3(9)
C16 C15 C14 121.7(9)
C15 C16 C17 119.6(9)
C12 C17 C16 117.1(7)
C12 C17 C18 115.3(6)
C16 C17 C18 127.6(7)
C19 C18 C17 109.8(6)
C18 C19 S2 112.5(5)
C18 C19 C20 125.4(6)
C20 C19 S2 122.1(5)
C19 C20 C21 114.5(5)
N3 C20 C19 110.7(5)
N3 C20 C21 108.7(5)
O4 C22 N3 118.4(6)
O4 C22 N4 126.3(6)
N4 C22 N3 115.1(5)
O5 C23 C24 121.4(6)
O5 C23 N6 122.8(6)
N6 C23 C24 115.8(6)
C25 C24 C23 123.4(7)
C25 C24 C28 119.3(7)
C28 C24 C23 117.2(6)
C26 C25 C24 118.7(8)
N5 C26 C25 123.4(8)
N5 C27 C28 126.3(8)
C24 C28 C27 116.0(8)
O6 C29 C30 119.6(6)
O6 C29 N8 122.5(6)
N8 C29 C30 117.8(6)
C31 C30 C29 120.3(6)
C34 C30 C29 121.4(6)
C34 C30 C31 118.2(6)
C32 C31 C30 118.7(7)
N7 C32 C31 123.9(8)
N7 C33 C34 124.5(7)
C33 C34 C30 118.3(7)
O1 N1 C9 111.4(5)
O1 N1 C11 113.9(5)
C11 N1 C9 116.0(5)
O3 N3 C20 111.9(5)
O3 N3 C22 113.4(5)
C22 N3 C20 115.6(5)
C27 N5 C26 116.0(7)
C32 N7 C33 116.2(7)

loop_
_geom_bond_atom_site_label_1
_geom_bond_atom_site_label_2
_geom_bond_distance
S1 C1 1.741(7)
S1 C8 1.751(6)
S2 C12 1.748(8)
S2 C19 1.741(6)
O1 N1 1.416(7)
O2 C11 1.210(7)
O3 N3 1.421(6)
O4 C22 1.226(7)
O5 C23 1.220(8)
O6 C29 1.246(8)
C1 C2 1.404(10)
C1 C6 1.388(9)
C2 C3 1.365(10)
C3 C4 1.401(12)
C4 C5 1.355(11)
C5 C6 1.416(9)
C6 C7 1.419(9)
C7 C8 1.341(9)
C8 C9 1.517(9)
C9 C10 1.539(8)
C9 N1 1.475(8)
C11 N1 1.427(7)
C11 N2 1.330(8)
C12 C13 1.387(11)
C12 C17 1.401(10)
C13 C14 1.368(12)
C14 C15 1.400(13)
C15 C16 1.362(12)
C16 C17 1.416(10)
C17 C18 1.442(10)
C18 C19 1.418(8)
C19 C20 1.528(9)
C20 C21 1.539(8)
C20 N3 1.473(8)
C22 N3 1.427(7)
C22 N4 1.331(8)
C23 C24 1.519(9)
C23 N6 1.337(8)
C24 C25 1.384(11)
C24 C28 1.384(10)
C25 C26 1.377(12)
C26 N5 1.337(10)
C27 C28 1.389(11)
C27 N5 1.315(10)
C29 C30 1.498(9)
C29 N8 1.307(8)
C30 C31 1.395(9)
C30 C34 1.377(9)
C31 C32 1.369(10)
C32 N7 1.331(10)
C33 C34 1.371(10)
C33 N7 1.339(10)

loop_
_geom_hbond_atom_site_label_D
_geom_hbond_atom_site_label_H
_geom_hbond_atom_site_label_A
_geom_hbond_distance_DH
_geom_hbond_distance_HA
_geom_hbond_distance_DA
_geom_hbond_angle_DHA
_geom_hbond_site_symmetry_A
O1 H1 N7 0.75(7) 2.03(7) 2.756(7) 161(8) 1_565
O3 H3A N5 1.05(7) 1.89(7) 2.780(7) 140(6) 1_465
N8 H8B O5 0.87 2.10 2.890(7) 151.1 .
